data_2310109
loop_
_publ_author_name
'Jansen, J.'
'Tang, D.'
'Zandbergen, H. W.'
'Schenk, H.'

_publ_section_title
;
 MSLS, a Least-Squares Procedure for Accurate Crystal Structure Refinement
 from Dynamical Electron Diffraction Patterns
;
_journal_issue 1
_journal_name_full 'Acta Crystallographica Section A'
_journal_page_first 91
_journal_page_last 101
_journal_paper_doi 10.1107/S0108767397010489
_journal_volume 54
_journal_year 1998
_chemical_formula_sum 'B4.2 Pd0.84 Th'
_chemical_name_systematic 'Th Pd0.84 B4.2'
_space_group_IT_number 200
_symmetry_space_group_name_Hall '-P 2 2 3'
_symmetry_space_group_name_H-M 'P m -3'
_cell_angle_alpha 90
_cell_angle_beta 90
_cell_angle_gamma 90
_cell_formula_units_Z 1
_cell_length_a 4.2
_cell_length_b 4.2
_cell_length_c 4.2
_cell_volume 74.088
_citation_journal_id_ASTM ACACEQ
_cod_data_source_file boron4-x_155.cif
_cod_data_source_block B4.2Pd0.84Th1
_cod_original_cell_volume 74.08799
_cod_original_formula_sum 'B4.2 Pd0.84 Th1'
_cod_database_code 2310109

loop_
_symmetry_equiv_pos_as_xyz
x,y,z
-x,-y,z
x,-y,-z
-x,y,-z
z,x,y
-z,-x,y
z,-x,-y
-z,x,-y
y,z,x
y,-z,-x
-y,z,-x
-y,-z,x
-x,-y,-z
x,y,-z
-x,y,z
x,-y,z
-z,-x,-y
z,x,-y
-z,x,y
z,-x,y
-y,-z,-x
-y,z,x
y,-z,x
y,z,-x

loop_
_atom_site_label
_atom_site_type_symbol
_atom_site_fract_x
_atom_site_fract_y
_atom_site_fract_z
_atom_site_occupancy
_atom_site_U_iso_or_equiv
Pd1 Pd+2 0.5 0.5 0 0.28 0.0
B1 B-1 0.5 0.5 0.224 0.7 0.0
Th1 Th+4 0 0 0 1 0.0
